data_4517382
loop_
_publ_author_name
'Iwamoto, Hiroaki'
'Hayashi, Yuta'
'Ozawa, Yu'
'Ito, Hajime'

_publ_section_title
;
 Silyl-Group-Directed Linear-Selective Allylation of Carbonyl Compounds
 with Trisubstituted Allylboronates Using a Copper(I) Catalyst
;
_journal_name_full 'ACS Catalysis'
_journal_page_first 2471
_journal_paper_doi 10.1021/acscatal.9b05408
_journal_year 2020
_chemical_formula_moiety 'C20 H23 F3 O Si'
_chemical_formula_sum 'C20 H23 F3 O Si'
_chemical_formula_weight 364.47
_space_group_crystal_system monoclinic
_space_group_IT_number 14
_space_group_name_Hall '-P 2ybc'
_space_group_name_H-M_alt 'P 1 21/c 1'
_atom_sites_solution_hydrogens geom
_atom_sites_solution_primary dual
_audit_creation_date 2018-12-15
_audit_creation_method
;
Olex2 1.2
(compiled 2018.05.29 svn.r3508 for OlexSys, GUI svn.r5506)
;
_cell_angle_alpha 90
_cell_angle_beta 94.714(2)
_cell_angle_gamma 90
_cell_formula_units_Z 8
_cell_length_a 13.3534(2)
_cell_length_b 19.2873(3)
_cell_length_c 14.6810(2)
_cell_measurement_reflns_used 13959
_cell_measurement_temperature 293(2)
_cell_measurement_theta_max 73.2450
_cell_measurement_theta_min 3.3070
_cell_volume 3768.32(10)
_computing_cell_refinement 'CrysAlisPro 1.171.39.43a (Rigaku OD, 2018)'
_computing_data_collection 'CrysAlisPro 1.171.39.43a (Rigaku OD, 2018)'
_computing_data_reduction 'CrysAlisPro 1.171.39.43a (Rigaku OD, 2018)'
_computing_molecular_graphics 'Olex2 (Dolomanov et al., 2009)'
_computing_publication_material 'Olex2 (Dolomanov et al., 2009)'
_computing_structure_refinement 'ShelXL (Sheldrick, 2015)'
_computing_structure_solution 'ShelXT (Sheldrick, 2015)'
_diffrn_ambient_temperature 293(2)
_diffrn_detector 'PLATUS 200K area detector'
_diffrn_detector_area_resol_mean 5.811
_diffrn_detector_type 'HPC area detector'
_diffrn_measured_fraction_theta_full 0.990
_diffrn_measured_fraction_theta_max 0.963
_diffrn_measurement_details
;
List of Runs (angles in degrees, time in seconds):

  # Type    Start    End  Width  t~exp~   \w     \q     \k     \f   Frames
--------------------------------------------------------------------------
  1  \w    -14.00  12.00   0.50    1.32    --    5.00  58.00 118.00   52
  2  \w   -119.00 -53.00   0.50    1.32    --  -96.30  58.00 118.00  132
  3  \w    -89.00  65.00   0.50    0.50    --    0.00  14.00   0.00  308
  4  \w   -163.00  -9.00   0.50    1.32    --  -96.30  57.00  90.00  308
  5  \w   -182.00  -9.00   0.50    1.32    --  -96.30  60.00  30.00  346
  6  \w   -186.00 -10.00   0.50    1.32    --  -96.30   0.00-120.00  352
;
_diffrn_measurement_device 'four-circle diffractometer'
_diffrn_measurement_device_type 'Rigaku XtaLAB P200'
_diffrn_measurement_method '\w scans'
_diffrn_orient_matrix_type 'CrysAlisPro convention (1999,Acta A55,543-557)'
_diffrn_orient_matrix_UB_11 -0.0747299000
_diffrn_orient_matrix_UB_12 0.0591632000
_diffrn_orient_matrix_UB_13 0.0139493000
_diffrn_orient_matrix_UB_21 0.0249443000
_diffrn_orient_matrix_UB_22 0.0327482000
_diffrn_orient_matrix_UB_23 -0.0910912000
_diffrn_orient_matrix_UB_31 -0.0847484000
_diffrn_orient_matrix_UB_32 -0.0426469000
_diffrn_orient_matrix_UB_33 -0.0508166000
_diffrn_radiation_monochromator 'multi-layer mirror optics'
_diffrn_radiation_probe x-ray
_diffrn_radiation_type CuK\a
_diffrn_radiation_wavelength 1.54184
_diffrn_reflns_av_R_equivalents 0.0336
_diffrn_reflns_av_unetI/netI 0.0292
_diffrn_reflns_Laue_measured_fraction_full 0.990
_diffrn_reflns_Laue_measured_fraction_max 0.963
_diffrn_reflns_limit_h_max 16
_diffrn_reflns_limit_h_min -16
_diffrn_reflns_limit_k_max 23
_diffrn_reflns_limit_k_min -22
_diffrn_reflns_limit_l_max 17
_diffrn_reflns_limit_l_min -18
_diffrn_reflns_number 19153
_diffrn_reflns_point_group_measured_fraction_full 0.990
_diffrn_reflns_point_group_measured_fraction_max 0.963
_diffrn_reflns_theta_full 67.684
_diffrn_reflns_theta_max 73.658
_diffrn_reflns_theta_min 3.321
_diffrn_source 'rotating anode X-ray generator'
_diffrn_source_type micromax007
_exptl_absorpt_coefficient_mu 1.397
_exptl_absorpt_correction_T_max 1.00000
_exptl_absorpt_correction_T_min 0.65811
_exptl_absorpt_correction_type multi-scan
_exptl_absorpt_process_details
;
CrysAlisPro 1.171.39.43a (Rigaku Oxford Diffraction, 2018)
Empirical absorption correction using spherical harmonics,
 implemented in SCALE3 ABSPACK scaling algorithm.
;
_exptl_crystal_colour 'metallic light colourless'
_exptl_crystal_colour_lustre metallic
_exptl_crystal_colour_modifier light
_exptl_crystal_colour_primary colourless
_exptl_crystal_density_diffrn 1.285
_exptl_crystal_description block
_exptl_crystal_F_000 1536
_exptl_crystal_size_max 0.45
_exptl_crystal_size_mid 0.15
_exptl_crystal_size_min 0.1
_refine_diff_density_max 0.332
_refine_diff_density_min -0.745
_refine_diff_density_rms 0.084
_refine_ls_extinction_method none
_refine_ls_goodness_of_fit_ref 1.114
_refine_ls_hydrogen_treatment constr
_refine_ls_matrix_type full
_refine_ls_number_parameters 458
_refine_ls_number_reflns 7329
_refine_ls_number_restraints 1
_refine_ls_restrained_S_all 1.118
_refine_ls_R_factor_all 0.0552
_refine_ls_R_factor_gt 0.0516
_refine_ls_shift/su_max 0.001
_refine_ls_shift/su_mean 0.000
_refine_ls_structure_factor_coef Fsqd
_refine_ls_weighting_details 'w=1/[\s^2^(Fo^2^)+(0.1206P)^2^+0.7485P] where P=(Fo^2^+2Fc^2^)/3'
_refine_ls_weighting_scheme calc
_refine_ls_wR_factor_gt 0.1733
_refine_ls_wR_factor_ref 0.1793
_reflns_Friedel_coverage 0.000
_reflns_number_gt 6523
_reflns_number_total 7329
_reflns_threshold_expression 'I > 2\s(I)'
_cod_data_source_file cs9b05408_si_002.cif
_cod_data_source_block hys-360-1
_cod_database_code 4517382
_shelx_shelxl_version_number 2018/1
_chemical_oxdiff_formula 'C H Si O F'
_shelx_space_group_comment
;
The symmetry employed for this shelxl refinement is uniquely defined
by the following loop, which should always be used as a source of
symmetry information in preference to the above space-group names.
They are only intended as comments.
;
_shelx_estimated_absorpt_t_max 0.873
_shelx_estimated_absorpt_t_min 0.572
_reflns_odcompleteness_completeness 98.95
_reflns_odcompleteness_iscentric 1
_reflns_odcompleteness_theta 66.97
_olex2_refinement_description
;
1. Fixed Uiso
 At 1.2 times of:
  All C(H) groups, All C(H,H) groups
 At 1.5 times of:
  All C(H,H,H) groups, All O(H) groups
2.a Secondary CH2 refined with riding coordinates:
 C00J(H00H,H00I), C00O(H00B,H00C)
2.b Aromatic/amide H refined with riding coordinates:
 C00C(H00G), C00K(H00K), C00L(H00L), C00M(H00M), C00P(H00P), C00Q(H00Q),
 C00V(H00V), C00W(H00W), C00X(H00X), C00Y(H00Y), C00Z(H00Z), C010(H010),
 C011(H011), C012(H012), C013(H013), C014(H014), C015(H015), C016(H016),
 C01A(H01D), C01B(H01P), C01C(H01E), C01E(H01I)
2.c Tetrahedral OH refined with riding coordinates:
 O009(H009)
2.d Idealised Me refined as rotating group:
 C00R(H00D,H00E,H00F), C00S(H00J,H00N,H00O), C017(H01A,H01B,H01C), C018(H01J,
 H01K,H01L), C019(H01M,H01N,H01O), C01D(H01F,H01G,H01H)
2.e Idealised tetrahedral OH refined as rotating group:
 O00A(H00A)
;
_olex2_submission_special_instructions 'No special instructions were received'
_oxdiff_exptl_absorpt_empirical_details
;
Empirical correction (ABSPACK) includes:
- Absorption correction using spherical harmonics
- Frame scaling
;
_oxdiff_exptl_absorpt_empirical_full_max 2.173
_oxdiff_exptl_absorpt_empirical_full_min 0.257

loop_
_space_group_symop_operation_xyz
'x, y, z'
'-x, y+1/2, -z+1/2'
'-x, -y, -z'
'x, -y-1/2, z-1/2'

loop_
_atom_site_label
_atom_site_type_symbol
_atom_site_fract_x
_atom_site_fract_y
_atom_site_fract_z
_atom_site_U_iso_or_equiv
_atom_site_adp_type
_atom_site_occupancy
_atom_site_site_symmetry_order
_atom_site_calc_flag
_atom_site_refinement_flags_posn
Si01 Si 0.40390(3) 0.35170(3) 0.75412(3) 0.02776(16) Uani 1 1 d .
Si02 Si 1.09623(3) 0.62898(3) 0.74454(3) 0.02780(16) Uani 1 1 d .
F003 F 0.62143(8) 0.54319(6) 0.95998(7) 0.0423(3) Uani 1 1 d .
F004 F 0.58925(8) 0.56931(7) 0.81860(7) 0.0423(3) Uani 1 1 d .
F005 F 0.91375(8) 0.41072(7) 0.68914(8) 0.0447(3) Uani 1 1 d .
F006 F 0.62791(8) 0.64955(6) 0.91607(8) 0.0436(3) Uani 1 1 d .
F007 F 0.87194(8) 0.33370(7) 0.58716(8) 0.0447(3) Uani 1 1 d .
F008 F 0.88148(8) 0.44114(7) 0.54931(8) 0.0463(3) Uani 1 1 d .
O009 O 0.77070(9) 0.50283(6) 0.85400(8) 0.0292(3) Uani 1 1 d .
H009 H 0.772165 0.478879 0.900231 0.044 Uiso 1 1 calc R
O00A O 0.73363(10) 0.47884(6) 0.66057(8) 0.0324(3) Uani 1 1 d .
H00A H 0.745008 0.480773 0.716255 0.049 Uiso 1 1 calc GR
C00B C 0.82718(12) 0.59412(8) 0.96342(10) 0.0243(3) Uani 1 1 d .
C00C C 0.89389(12) 0.60484(8) 0.77257(10) 0.0266(3) Uani 1 1 d .
H00G H 0.911701 0.559897 0.757594 0.032 Uiso 1 1 calc R
C00D C 0.67584(12) 0.39931(8) 0.54274(10) 0.0249(3) Uani 1 1 d .
C00E C 0.53228(13) 0.32481(8) 0.72437(10) 0.0265(3) Uani 1 1 d .
C00F C 0.76072(12) 0.57399(8) 0.87808(11) 0.0252(3) Uani 1 1 d .
C00G C 0.96605(13) 0.65300(8) 0.77288(10) 0.0266(3) Uani 1 1 d .
C00H C 0.74211(12) 0.40925(9) 0.63122(11) 0.0263(3) Uani 1 1 d .
C00I C 1.18051(13) 0.62847(8) 0.85438(12) 0.0272(4) Uani 1 1 d .
C00J C 0.78694(12) 0.61609(9) 0.79401(11) 0.0276(4) Uani 1 1 d .
H00H H 0.742197 0.602671 0.741576 0.033 Uiso 1 1 calc R
H00I H 0.776462 0.664993 0.805356 0.033 Uiso 1 1 calc R
C00K C 0.60771(12) 0.37066(9) 0.73071(10) 0.0267(3) Uani 1 1 d .
H00K H 0.593122 0.414555 0.752249 0.032 Uiso 1 1 calc R
C00L C 0.65827(13) 0.33335(9) 0.50528(11) 0.0286(4) Uani 1 1 d .
H00L H 0.687680 0.294696 0.534384 0.034 Uiso 1 1 calc R
C00M C 0.83664(13) 0.66352(9) 0.99036(11) 0.0289(4) Uani 1 1 d .
H00M H 0.800165 0.697494 0.957192 0.035 Uiso 1 1 calc R
C00N C 0.31931(13) 0.35700(8) 0.64533(12) 0.0282(4) Uani 1 1 d .
C00O C 0.71390(13) 0.35859(9) 0.70657(11) 0.0276(4) Uani 1 1 d .
H00B H 0.720530 0.311275 0.685493 0.033 Uiso 1 1 calc R
H00C H 0.759852 0.364820 0.760635 0.033 Uiso 1 1 calc R
C00P C 0.88146(13) 0.54421(9) 1.01527(12) 0.0312(4) Uani 1 1 d .
H00P H 0.875638 0.497710 0.998924 0.037 Uiso 1 1 calc R
C00Q C 0.63209(14) 0.45630(9) 0.49754(12) 0.0345(4) Uani 1 1 d .
H00Q H 0.643771 0.500565 0.521194 0.041 Uiso 1 1 calc R
C00R C 0.54435(14) 0.25139(9) 0.69040(12) 0.0339(4) Uani 1 1 d .
H00D H 0.493075 0.222496 0.712531 0.051 Uiso 1 1 calc GR
H00E H 0.609269 0.234027 0.712349 0.051 Uiso 1 1 calc GR
H00F H 0.538356 0.251113 0.624789 0.051 Uiso 1 1 calc GR
C00S C 0.94765(14) 0.72843(9) 0.79640(13) 0.0342(4) Uani 1 1 d .
H00J H 0.942243 0.732716 0.860961 0.051 Uiso 1 1 calc GR
H00N H 0.886429 0.743989 0.763927 0.051 Uiso 1 1 calc GR
H00O H 1.002657 0.756234 0.779172 0.051 Uiso 1 1 calc GR
C00T C 0.85215(13) 0.39863(10) 0.61349(12) 0.0334(4) Uani 1 1 d .
C00U C 0.64997(13) 0.58463(10) 0.89344(12) 0.0318(4) Uani 1 1 d .
C00V C 0.89980(14) 0.68213(9) 1.06595(12) 0.0336(4) Uani 1 1 d .
H00V H 0.905877 0.728495 1.082929 0.040 Uiso 1 1 calc R
C00W C 0.35644(14) 0.35292(9) 0.55925(12) 0.0334(4) Uani 1 1 d .
H00W H 0.424768 0.345607 0.555211 0.040 Uiso 1 1 calc R
C00X C 1.28072(14) 0.60818(10) 0.85495(13) 0.0366(4) Uani 1 1 d .
H00X H 1.305353 0.594143 0.800451 0.044 Uiso 1 1 calc R
C00Y C 1.14635(15) 0.64814(9) 0.93797(12) 0.0337(4) Uani 1 1 d .
H00Y H 1.079368 0.660657 0.940445 0.040 Uiso 1 1 calc R
C00Z C 1.31002(15) 0.62955(9) 1.01556(13) 0.0377(4) Uani 1 1 d .
H00Z H 1.353134 0.630556 1.068624 0.045 Uiso 1 1 calc R
C010 C 0.59729(14) 0.32532(10) 0.42508(12) 0.0344(4) Uani 1 1 d .
H010 H 0.585864 0.281282 0.400615 0.041 Uiso 1 1 calc R
C011 C 0.21648(14) 0.36838(10) 0.64762(14) 0.0390(4) Uani 1 1 d .
H011 H 0.189450 0.371329 0.703888 0.047 Uiso 1 1 calc R
C012 C 0.94403(15) 0.56338(10) 1.09098(12) 0.0381(4) Uani 1 1 d .
H012 H 0.979759 0.529549 1.125083 0.046 Uiso 1 1 calc R
C013 C 0.29366(16) 0.35954(10) 0.47976(13) 0.0387(4) Uani 1 1 d .
H013 H 0.320033 0.356343 0.423225 0.046 Uiso 1 1 calc R
C014 C 1.21030(16) 0.64939(9) 1.01748(13) 0.0381(4) Uani 1 1 d .
H014 H 1.186236 0.663557 1.072172 0.046 Uiso 1 1 calc R
C015 C 0.95400(14) 0.63193(11) 1.11643(12) 0.0367(4) Uani 1 1 d .
H015 H 0.996707 0.644421 1.166998 0.044 Uiso 1 1 calc R
C016 C 0.19157(15) 0.37092(10) 0.48423(14) 0.0397(4) Uani 1 1 d .
H016 H 0.149248 0.375490 0.431020 0.048 Uiso 1 1 calc R
C017 C 0.40629(15) 0.43738(10) 0.81325(13) 0.0402(4) Uani 1 1 d .
H01A H 0.451687 0.435277 0.867386 0.060 Uiso 1 1 calc GR
H01B H 0.340043 0.448454 0.829708 0.060 Uiso 1 1 calc GR
H01C H 0.428359 0.472485 0.773090 0.060 Uiso 1 1 calc GR
C018 C 1.14290(14) 0.69679(11) 0.66751(12) 0.0405(5) Uani 1 1 d .
H01J H 1.101401 0.697304 0.610932 0.061 Uiso 1 1 calc GR
H01K H 1.210979 0.686544 0.655673 0.061 Uiso 1 1 calc GR
H01L H 1.140297 0.741340 0.696377 0.061 Uiso 1 1 calc GR
C019 C 1.10069(15) 0.54293(10) 0.68712(13) 0.0409(5) Uani 1 1 d .
H01M H 1.082243 0.507311 0.728238 0.061 Uiso 1 1 calc GR
H01N H 1.167525 0.534473 0.670172 0.061 Uiso 1 1 calc GR
H01O H 1.054585 0.542717 0.633379 0.061 Uiso 1 1 calc GR
C01A C 0.57111(15) 0.44757(11) 0.41738(13) 0.0418(5) Uani 1 1 d .
H01D H 0.541939 0.486077 0.387734 0.050 Uiso 1 1 calc R
C01B C 1.34451(14) 0.60826(11) 0.93371(14) 0.0423(5) Uani 1 1 d .
H01P H 1.410829 0.593981 0.931837 0.051 Uiso 1 1 calc R
C01C C 0.15369(15) 0.37538(12) 0.56873(15) 0.0453(5) Uani 1 1 d .
H01E H 0.085415 0.383152 0.572500 0.054 Uiso 1 1 calc R
C01D C 0.35367(15) 0.28505(11) 0.83073(13) 0.0417(5) Uani 1 1 d .
H01F H 0.354676 0.240396 0.801925 0.063 Uiso 1 1 calc GR
H01G H 0.285899 0.296679 0.842038 0.063 Uiso 1 1 calc GR
H01H H 0.394638 0.283817 0.887593 0.063 Uiso 1 1 calc GR
C01E C 0.55324(15) 0.38243(11) 0.38112(12) 0.0397(4) Uani 1 1 d .
H01I H 0.511879 0.376888 0.327491 0.048 Uiso 1 1 calc R

loop_
_atom_site_aniso_label
_atom_site_aniso_U_11
_atom_site_aniso_U_22
_atom_site_aniso_U_33
_atom_site_aniso_U_23
_atom_site_aniso_U_13
_atom_site_aniso_U_12
Si01 0.0331(3) 0.0260(3) 0.0249(3) 0.00026(16) 0.00681(19) -0.00350(17)
Si02 0.0341(3) 0.0257(3) 0.0242(3) 0.00031(16) 0.00655(19) -0.00482(17)
F003 0.0390(6) 0.0503(7) 0.0391(6) 0.0108(5) 0.0124(5) -0.0016(5)
F004 0.0288(5) 0.0583(8) 0.0386(6) 0.0021(5) -0.0041(4) -0.0089(5)
F005 0.0294(5) 0.0650(8) 0.0384(6) 0.0015(5) -0.0048(4) -0.0081(5)
F006 0.0356(6) 0.0383(6) 0.0566(7) -0.0034(5) 0.0032(5) 0.0116(5)
F007 0.0355(6) 0.0481(7) 0.0505(7) -0.0061(5) 0.0039(5) 0.0126(5)
F008 0.0367(6) 0.0638(8) 0.0396(6) 0.0100(5) 0.0096(5) -0.0074(5)
O009 0.0432(7) 0.0195(6) 0.0250(5) 0.0001(4) 0.0034(5) -0.0028(5)
O00A 0.0476(7) 0.0220(6) 0.0275(6) -0.0040(5) 0.0024(5) -0.0043(5)
C00B 0.0257(7) 0.0240(8) 0.0239(7) 0.0001(6) 0.0064(6) 0.0021(6)
C00C 0.0350(9) 0.0226(8) 0.0222(7) 0.0007(6) 0.0023(6) -0.0010(6)
C00D 0.0253(7) 0.0257(8) 0.0240(8) -0.0022(6) 0.0052(6) 0.0008(6)
C00E 0.0361(8) 0.0210(8) 0.0223(7) 0.0015(6) 0.0009(6) -0.0003(6)
C00F 0.0313(8) 0.0189(8) 0.0253(8) -0.0002(6) 0.0020(6) 0.0011(6)
C00G 0.0344(9) 0.0233(8) 0.0220(7) 0.0036(6) 0.0013(6) -0.0020(6)
C00H 0.0307(8) 0.0228(8) 0.0255(8) -0.0027(6) 0.0024(6) -0.0005(6)
C00I 0.0337(9) 0.0180(7) 0.0308(8) 0.0022(6) 0.0082(7) -0.0019(6)
C00J 0.0349(9) 0.0241(8) 0.0233(8) 0.0028(6) -0.0004(6) -0.0008(6)
C00K 0.0349(9) 0.0225(8) 0.0230(7) -0.0008(6) 0.0035(6) -0.0003(6)
C00L 0.0319(9) 0.0259(8) 0.0282(8) -0.0028(6) 0.0041(7) 0.0032(6)
C00M 0.0343(9) 0.0241(8) 0.0284(8) -0.0005(6) 0.0020(7) 0.0041(6)
C00N 0.0325(9) 0.0204(8) 0.0326(9) -0.0002(6) 0.0087(7) -0.0031(6)
C00O 0.0340(9) 0.0238(8) 0.0247(8) 0.0002(6) 0.0003(6) 0.0009(6)
C00P 0.0375(9) 0.0258(8) 0.0301(8) 0.0001(7) 0.0008(7) 0.0063(7)
C00Q 0.0441(10) 0.0274(9) 0.0316(9) 0.0008(7) 0.0016(7) 0.0054(7)
C00R 0.0402(10) 0.0222(8) 0.0394(9) -0.0009(7) 0.0034(7) -0.0019(7)
C00S 0.0410(10) 0.0218(8) 0.0398(9) 0.0041(7) 0.0039(7) -0.0011(7)
C00T 0.0315(9) 0.0400(10) 0.0284(8) 0.0005(7) 0.0002(7) -0.0001(7)
C00U 0.0320(9) 0.0338(9) 0.0297(8) 0.0021(7) 0.0033(7) 0.0006(7)
C00V 0.0405(10) 0.0287(9) 0.0316(9) -0.0082(7) 0.0026(7) 0.0015(7)
C00W 0.0382(10) 0.0317(9) 0.0303(9) -0.0026(7) 0.0032(7) 0.0056(7)
C00X 0.0362(9) 0.0366(10) 0.0382(10) 0.0051(8) 0.0108(8) 0.0014(8)
C00Y 0.0398(10) 0.0311(9) 0.0301(9) -0.0026(7) 0.0026(7) 0.0067(7)
C00Z 0.0449(11) 0.0267(9) 0.0397(10) 0.0072(7) -0.0079(8) -0.0068(7)
C010 0.0378(9) 0.0357(9) 0.0295(9) -0.0101(7) 0.0022(7) 0.0010(8)
C011 0.0365(10) 0.0393(11) 0.0423(10) 0.0020(8) 0.0097(8) 0.0001(8)
C012 0.0467(11) 0.0378(10) 0.0285(9) 0.0019(7) -0.0055(8) 0.0137(8)
C013 0.0513(11) 0.0331(9) 0.0312(9) -0.0027(7) 0.0005(8) 0.0070(8)
C014 0.0535(12) 0.0280(9) 0.0317(9) -0.0031(7) -0.0022(8) 0.0073(8)
C015 0.0403(10) 0.0428(11) 0.0260(8) -0.0055(7) -0.0026(7) 0.0050(8)
C016 0.0470(11) 0.0281(9) 0.0416(11) 0.0007(8) -0.0102(9) -0.0021(8)
C017 0.0473(11) 0.0383(10) 0.0358(10) -0.0101(8) 0.0090(8) -0.0017(8)
C018 0.0423(10) 0.0456(11) 0.0346(9) 0.0091(8) 0.0098(8) -0.0096(8)
C019 0.0478(11) 0.0387(11) 0.0373(10) -0.0102(8) 0.0118(8) -0.0044(8)
C01A 0.0499(11) 0.0405(11) 0.0337(9) 0.0029(8) -0.0042(8) 0.0135(9)
C01B 0.0293(9) 0.0458(12) 0.0518(12) 0.0144(9) 0.0032(8) -0.0003(8)
C01C 0.0303(10) 0.0483(12) 0.0567(13) 0.0065(10) -0.0006(9) -0.0015(8)
C01D 0.0414(10) 0.0471(12) 0.0376(10) 0.0101(8) 0.0091(8) -0.0092(8)
C01E 0.0421(10) 0.0496(12) 0.0263(9) -0.0048(8) -0.0033(7) 0.0054(9)

loop_
_atom_type_symbol
_atom_type_description
_atom_type_scat_dispersion_real
_atom_type_scat_dispersion_imag
_atom_type_scat_source
C C 0.0181 0.0091 'International Tables Vol C Tables 4.2.6.8 and 6.1.1.4'
H H 0.0000 0.0000 'International Tables Vol C Tables 4.2.6.8 and 6.1.1.4'
F F 0.0727 0.0534 'International Tables Vol C Tables 4.2.6.8 and 6.1.1.4'
O O 0.0492 0.0322 'International Tables Vol C Tables 4.2.6.8 and 6.1.1.4'
Si Si 0.2541 0.3302 'International Tables Vol C Tables 4.2.6.8 and 6.1.1.4'

loop_
_geom_angle_atom_site_label_1
_geom_angle_atom_site_label_2
_geom_angle_atom_site_label_3
_geom_angle
C00E Si01 C00N 108.27(7)
C017 Si01 C00E 111.84(8)
C017 Si01 C00N 109.45(8)
C017 Si01 C01D 108.82(9)
C01D Si01 C00E 109.26(8)
C01D Si01 C00N 109.16(8)
C00G Si02 C00I 108.02(7)
C018 Si02 C00G 108.79(8)
C018 Si02 C00I 108.37(8)
C019 Si02 C00G 112.59(8)
C019 Si02 C00I 110.03(9)
C019 Si02 C018 108.94(9)
C00F O009 H009 109.5
C00H O00A H00A 109.5
C00M C00B C00F 120.60(15)
C00P C00B C00F 120.97(15)
C00P C00B C00M 118.42(15)
C00G C00C H00G 116.7
C00G C00C C00J 126.54(15)
C00J C00C H00G 116.7
C00L C00D C00H 121.14(15)
C00Q C00D C00H 120.03(15)
C00Q C00D C00L 118.83(16)
C00K C00E Si01 119.88(13)
C00K C00E C00R 122.76(15)
C00R C00E Si01 117.32(12)
O009 C00F C00B 112.87(13)
O009 C00F C00J 106.04(12)
O009 C00F C00U 106.10(13)
C00B C00F C00J 111.62(13)
C00B C00F C00U 110.46(13)
C00U C00F C00J 109.50(13)
C00C C00G Si02 120.48(13)
C00C C00G C00S 122.37(15)
C00S C00G Si02 117.14(12)
O00A C00H C00D 108.86(13)
O00A C00H C00O 110.54(13)
O00A C00H C00T 106.32(14)
C00D C00H C00O 111.86(13)
C00D C00H C00T 109.74(13)
C00T C00H C00O 109.38(14)
C00X C00I Si02 120.73(13)
C00X C00I C00Y 117.00(17)
C00Y C00I Si02 122.28(14)
C00C C00J C00F 111.95(13)
C00C C00J H00H 109.2
C00C C00J H00I 109.2
C00F C00J H00H 109.2
C00F C00J H00I 109.2
H00H C00J H00I 107.9
C00E C00K H00K 116.6
C00E C00K C00O 126.79(15)
C00O C00K H00K 116.6
C00D C00L H00L 119.9
C010 C00L C00D 120.28(16)
C010 C00L H00L 119.9
C00B C00M H00M 119.7
C00V C00M C00B 120.65(16)
C00V C00M H00M 119.7
C00W C00N Si01 122.13(14)
C011 C00N Si01 120.79(13)
C011 C00N C00W 117.01(17)
C00H C00O H00B 109.4
C00H C00O H00C 109.4
C00K C00O C00H 111.09(13)
C00K C00O H00B 109.4
C00K C00O H00C 109.4
H00B C00O H00C 108.0
C00B C00P H00P 119.8
C012 C00P C00B 120.43(16)
C012 C00P H00P 119.8
C00D C00Q H00Q 119.8
C01A C00Q C00D 120.32(17)
C01A C00Q H00Q 119.8
C00E C00R H00D 109.5
C00E C00R H00E 109.5
C00E C00R H00F 109.5
H00D C00R H00E 109.5
H00D C00R H00F 109.5
H00E C00R H00F 109.5
C00G C00S H00J 109.5
C00G C00S H00N 109.5
C00G C00S H00O 109.5
H00J C00S H00N 109.5
H00J C00S H00O 109.5
H00N C00S H00O 109.5
F005 C00T C00H 111.55(14)
F007 C00T F005 106.11(15)
F007 C00T C00H 112.88(15)
F008 C00T F005 106.36(15)
F008 C00T F007 107.11(15)
F008 C00T C00H 112.39(15)
F003 C00U F004 106.02(14)
F003 C00U C00F 111.33(14)
F004 C00U C00F 112.09(14)
F006 C00U F003 107.22(14)
F006 C00U F004 106.21(14)
F006 C00U C00F 113.51(15)
C00M C00V H00V 119.9
C00M C00V C015 120.26(17)
C015 C00V H00V 119.9
C00N C00W H00W 119.3
C013 C00W C00N 121.43(18)
C013 C00W H00W 119.3
C00I C00X H00X 118.9
C01B C00X C00I 122.11(17)
C01B C00X H00X 118.9
C00I C00Y H00Y 119.3
C014 C00Y C00I 121.38(18)
C014 C00Y H00Y 119.3
C014 C00Z H00Z 120.4
C01B C00Z H00Z 120.4
C01B C00Z C014 119.18(18)
C00L C010 H010 119.8
C01E C010 C00L 120.39(17)
C01E C010 H010 119.8
C00N C011 H011 119.1
C01C C011 C00N 121.82(18)
C01C C011 H011 119.1
C00P C012 H012 119.6
C015 C012 C00P 120.83(17)
C015 C012 H012 119.6
C00W C013 H013 119.9
C00W C013 C016 120.23(18)
C016 C013 H013 119.9
C00Y C014 H014 119.9
C00Z C014 C00Y 120.19(18)
C00Z C014 H014 119.9
C00V C015 H015 120.3
C012 C015 C00V 119.40(17)
C012 C015 H015 120.3
C013 C016 H016 120.4
C01C C016 C013 119.10(18)
C01C C016 H016 120.4
Si01 C017 H01A 109.5
Si01 C017 H01B 109.5
Si01 C017 H01C 109.5
H01A C017 H01B 109.5
H01A C017 H01C 109.5
H01B C017 H01C 109.5
Si02 C018 H01J 109.5
Si02 C018 H01K 109.5
Si02 C018 H01L 109.5
H01J C018 H01K 109.5
H01J C018 H01L 109.5
H01K C018 H01L 109.5
Si02 C019 H01M 109.5
Si02 C019 H01N 109.5
Si02 C019 H01O 109.5
H01M C019 H01N 109.5
H01M C019 H01O 109.5
H01N C019 H01O 109.5
C00Q C01A H01D 119.7
C01E C01A C00Q 120.67(18)
C01E C01A H01D 119.7
C00X C01B C00Z 120.12(18)
C00X C01B H01P 119.9
C00Z C01B H01P 119.9
C011 C01C C016 120.40(18)
C011 C01C H01E 119.8
C016 C01C H01E 119.8
Si01 C01D H01F 109.5
Si01 C01D H01G 109.5
Si01 C01D H01H 109.5
H01F C01D H01G 109.5
H01F C01D H01H 109.5
H01G C01D H01H 109.5
C010 C01E H01I 120.3
C01A C01E C010 119.50(17)
C01A C01E H01I 120.3

loop_
_geom_bond_atom_site_label_1
_geom_bond_atom_site_label_2
_geom_bond_distance
Si01 C00E 1.8767(17)
Si01 C00N 1.8816(18)
Si01 C017 1.8656(19)
Si01 C01D 1.8686(19)
Si02 C00G 1.8785(18)
Si02 C00I 1.8891(18)
Si02 C018 1.8691(18)
Si02 C019 1.8645(19)
F003 C00U 1.341(2)
F004 C00U 1.344(2)
F005 C00T 1.347(2)
F006 C00U 1.334(2)
F007 C00T 1.343(2)
F008 C00T 1.332(2)
O009 H009 0.8200
O009 C00F 1.4262(19)
O00A H00A 0.8200
O00A C00H 1.4171(19)
C00B C00F 1.525(2)
C00B C00M 1.398(2)
C00B C00P 1.393(2)
C00C H00G 0.9300
C00C C00G 1.338(2)
C00C C00J 1.503(2)
C00D C00H 1.523(2)
C00D C00L 1.398(2)
C00D C00Q 1.388(2)
C00E C00K 1.338(2)
C00E C00R 1.514(2)
C00F C00J 1.541(2)
C00F C00U 1.528(2)
C00G C00S 1.520(2)
C00H C00O 1.546(2)
C00H C00T 1.527(2)
C00I C00X 1.393(2)
C00I C00Y 1.396(2)
C00J H00H 0.9700
C00J H00I 0.9700
C00K H00K 0.9300
C00K C00O 1.508(2)
C00L H00L 0.9300
C00L C010 1.384(2)
C00M H00M 0.9300
C00M C00V 1.385(2)
C00N C00W 1.397(2)
C00N C011 1.394(2)
C00O H00B 0.9700
C00O H00C 0.9700
C00P H00P 0.9300
C00P C012 1.385(2)
C00Q H00Q 0.9300
C00Q C01A 1.385(3)
C00R H00D 0.9600
C00R H00E 0.9600
C00R H00F 0.9600
C00S H00J 0.9600
C00S H00N 0.9600
C00S H00O 0.9600
C00V H00V 0.9300
C00V C015 1.387(3)
C00W H00W 0.9300
C00W C013 1.386(3)
C00X H00X 0.9300
C00X C01B 1.379(3)
C00Y H00Y 0.9300
C00Y C014 1.389(3)
C00Z H00Z 0.9300
C00Z C014 1.388(3)
C00Z C01B 1.384(3)
C010 H010 0.9300
C010 C01E 1.383(3)
C011 H011 0.9300
C011 C01C 1.380(3)
C012 H012 0.9300
C012 C015 1.377(3)
C013 H013 0.9300
C013 C016 1.388(3)
C014 H014 0.9300
C015 H015 0.9300
C016 H016 0.9300
C016 C01C 1.380(3)
C017 H01A 0.9600
C017 H01B 0.9600
C017 H01C 0.9600
C018 H01J 0.9600
C018 H01K 0.9600
C018 H01L 0.9600
C019 H01M 0.9600
C019 H01N 0.9600
C019 H01O 0.9600
C01A H01D 0.9300
C01A C01E 1.378(3)
C01B H01P 0.9300
C01C H01E 0.9300
C01D H01F 0.9600
C01D H01G 0.9600
C01D H01H 0.9600
C01E H01I 0.9300
